data_1100366
loop_
_publ_author_name
'D\"otz, K. H.'
'Tiriliomis, A.'
'Harms, K.'

_publ_section_title
;
 Phosphahydroquinones and oxaphospholes via carbene annulation
 and cycloaddition reactions of chromium carbonyl carbene complexes
 and phosphaalkynes
;
_journal_coden_ASTM TETRAB
_journal_issue 25
_journal_name_full Tetrahedron
_journal_page_first 5577
_journal_page_last 5597
_journal_paper_doi 10.1016/s0040-4020(01)87270-7
_journal_volume 49
_journal_year 1993
_chemical_formula_sum 'C15 H19 Cr O5 P'
_space_group_IT_number 14
_symmetry_cell_setting monoclinic
_symmetry_space_group_name_Hall '-P 2ybc'
_symmetry_space_group_name_H-M 'P 1 21/c 1'
_cell_angle_alpha 90
_cell_angle_beta 110.06(1)
_cell_angle_gamma 90
_cell_formula_units_Z 4
_cell_length_a 13.098(1)
_cell_length_b 7.615(1)
_cell_length_c 17.463(1)
_cod_original_sg_symbol_H-M 'P 21/c'
_cod_original_formula_sum 'C15 H19 Cr1 O5 P1'
_cod_database_code 1100366

loop_
_symmetry_equiv_pos_site_id
_symmetry_equiv_pos_as_xyz
1 x,y,z
2 -x,1/2+y,1/2-z
3 -x,-y,-z
4 x,-1/2-y,-1/2+z

loop_
_atom_site_label
_atom_site_type_symbol
_atom_site_fract_x
_atom_site_fract_y
_atom_site_fract_z
Cr1 Cr 0.2470(1) 0.2302(1) 0.9782(1)
P1 P 0.1229(1) 0.3019(1) 1.0522(1)
O1 O 0.4078(1) 0.5496(2) 1.0869(1)
O2 O -0.0137(1) 0.3296(2) 0.8959(1)
O3 O 0.3184(1) -0.0923(2) 1.0807(1)
O4 O 0.4494(1) 0.1820(2) 0.9378(1)
O5 O 0.1281(1) -0.0039(2) 0.8383(1)
C1 C 0.0863(1) 0.3738(2) 0.9505(1)
C2 C 0.1509(1) 0.4699(2) 0.9144(1)
C3 C 0.2586(1) 0.5193(2) 0.9605(1)
C4 C 0.3052(1) 0.4884(2) 1.0465(1)
C5 C 0.2571(1) 0.3880(2) 1.0924(1)
C6 C 0.2906(1) 0.0336(2) 1.0425(1)
C7 C 0.3708(1) 0.2030(2) 0.9533(1)
C8 C 0.1748(2) 0.0872(3) 0.8916(1)
C9 C 0.3265(2) 0.6200(3) 0.9202(1)
C10 C 0.0993(2) 0.5209(3) 0.8256(1)
C11 C 0.3156(2) 0.3600(2) 1.1854(1)
C12 C 0.2547(2) 0.2253(3) 1.2196(1)
C13 C 0.4329(2) 0.2935(3) 1.2082(2)
C14 C 0.3130(2) 0.5371(3) 1.2272(1)
C15 C -0.0762(2) 0.2036(3) 0.9208(2)

loop_
_atom_type_symbol
_atom_type_radius_bond
C 0.68
Cr 1.35
O 0.68
P 1.05
